data_4110541
loop_
_publ_author_name
'Vladimir V. Grushin'
'William J. Marshall'

_publ_section_title
;
 Unexpected H2O-Induced Ar-X Activation with Trifluoromethylpalladium(II)
 Aryls
;
_journal_name_full 'Journal of the American Chemical Society'
_journal_page_first 4632
_journal_page_last 4641
_journal_paper_doi 10.1021/ja0602389
_journal_volume 128
_journal_year 2006
_chemical_formula_sum 'C17 H34 F6 P2 Pd'
_chemical_formula_weight 520.78
_chemical_name_systematic
;
 ?
;
_space_group_IT_number 14
_symmetry_cell_setting monoclinic
_symmetry_space_group_name_Hall '-P 2ybc'
_symmetry_space_group_name_H-M 'P 1 21/c 1'
_atom_sites_solution_hydrogens geom
_atom_sites_solution_primary direct
_atom_sites_solution_secondary difmap
_audit_creation_method SHELXL-97
_cell_angle_alpha 90.00
_cell_angle_beta 110.509(3)
_cell_angle_gamma 90.00
_cell_formula_units_Z 4
_cell_length_a 8.0634(6)
_cell_length_b 14.7398(12)
_cell_length_c 19.8663(14)
_cell_measurement_temperature 293(2)
_cell_volume 2211.5(3)
_computing_cell_refinement 'Bruker XSCANS'
_computing_data_collection 'Bruker XSCANS'
_computing_data_reduction 'Bruker SHELXTL'
_computing_molecular_graphics 'Bruker SHELXTL'
_computing_publication_material 'Bruker SHELXTL'
_computing_structure_refinement 'SHELXL-97 (Sheldrick, 1997)'
_computing_structure_solution 'SHELXS-97 (Sheldrick, 1990)'
_diffrn_ambient_temperature 293(2)
_diffrn_measured_fraction_theta_full 0.996
_diffrn_measured_fraction_theta_max 0.996
_diffrn_measurement_device_type 'Bruker P4'
_diffrn_measurement_method '\w scans'
_diffrn_radiation_monochromator graphite
_diffrn_radiation_source 'fine-focus sealed tube'
_diffrn_radiation_type MoK\a
_diffrn_radiation_wavelength 0.71073
_diffrn_reflns_av_R_equivalents 0.0316
_diffrn_reflns_av_sigmaI/netI 0.0359
_diffrn_reflns_limit_h_max 10
_diffrn_reflns_limit_h_min -10
_diffrn_reflns_limit_k_max 19
_diffrn_reflns_limit_k_min -17
_diffrn_reflns_limit_l_max 26
_diffrn_reflns_limit_l_min -23
_diffrn_reflns_number 17164
_diffrn_reflns_theta_full 28.49
_diffrn_reflns_theta_max 28.49
_diffrn_reflns_theta_min 1.76
_exptl_absorpt_coefficient_mu 1.032
_exptl_absorpt_correction_type none
_exptl_crystal_colour colourless
_exptl_crystal_density_diffrn 1.564
_exptl_crystal_description rod
_exptl_crystal_F_000 1064
_exptl_crystal_size_max 0.480
_exptl_crystal_size_mid 0.180
_exptl_crystal_size_min 0.150
_refine_diff_density_max 1.502
_refine_diff_density_min -1.198
_refine_diff_density_rms 0.105
_refine_ls_extinction_method none
_refine_ls_goodness_of_fit_ref 1.037
_refine_ls_hydrogen_treatment riding
_refine_ls_matrix_type full
_refine_ls_number_parameters 243
_refine_ls_number_reflns 5576
_refine_ls_number_restraints 0
_refine_ls_restrained_S_all 1.037
_refine_ls_R_factor_all 0.0555
_refine_ls_R_factor_gt 0.0427
_refine_ls_shift/su_max 0.000
_refine_ls_shift/su_mean 0.000
_refine_ls_structure_factor_coef Fsqd
_refine_ls_weighting_details 'calc w=1/[\s^2^(Fo^2^)+(0.0457P)^2^+5.4450P] where P=(Fo^2^+2Fc^2^)/3'
_refine_ls_weighting_scheme calc
_refine_ls_wR_factor_gt 0.1047
_refine_ls_wR_factor_ref 0.1132
_reflns_number_gt 4517
_reflns_number_total 5576
_reflns_threshold_expression >2sigma(I)
_cod_data_source_file ja0602389si20060112_095501_7.cif
_cod_data_source_block 05038
_cod_original_sg_symbol_H-M 'P 1 21 1'
_cod_database_code 4110541

loop_
_symmetry_equiv_pos_as_xyz
'x, y, z'
'-x, y+1/2, -z+1/2'
'-x, -y, -z'
'x, -y-1/2, z-1/2'

loop_
_atom_site_label
_atom_site_type_symbol
_atom_site_fract_x
_atom_site_fract_y
_atom_site_fract_z
_atom_site_U_iso_or_equiv
_atom_site_adp_type
_atom_site_occupancy
_atom_site_symmetry_multiplicity
_atom_site_calc_flag
_atom_site_refinement_flags
P1 P 0.29819(16) 0.07753(6) 0.33833(5) 0.0389(2) Uani 1 1 d .
F1 F 0.1601(4) -0.0623(2) 0.08278(14) 0.0597(7) Uani 1 1 d .
C1 C 0.2232(5) -0.0992(3) 0.1509(2) 0.0413(9) Uani 1 1 d .
Pd2 Pd 0.24589(3) -0.014069(17) 0.236621(14) 0.02730(9) Uani 1 1 d .
P2 P 0.04589(13) 0.08757(7) 0.15872(5) 0.0345(2) Uani 1 1 d .
F2 F 0.1137(4) -0.1717(2) 0.14519(18) 0.0685(8) Uani 1 1 d .
C2 C 0.4137(6) -0.1128(3) 0.3009(2) 0.0438(10) Uani 1 1 d .
F3 F 0.3779(4) -0.13823(18) 0.15227(16) 0.0563(7) Uani 1 1 d .
C3 C 0.2000(10) 0.1908(3) 0.3263(2) 0.0758(19) Uani 1 1 d .
H3A H 0.1218 0.1924 0.3539 0.091 Uiso 1 1 calc R
H3B H 0.2956 0.2329 0.3492 0.091 Uiso 1 1 calc R
F4 F 0.3614(4) -0.19998(16) 0.28253(15) 0.0579(7) Uani 1 1 d .
C4 C 0.1066(12) 0.2262(5) 0.2601(4) 0.153(5) Uani 1 1 d .
H4A H 0.0425 0.2769 0.2704 0.183 Uiso 1 1 calc R
H4B H 0.1965 0.2530 0.2442 0.183 Uiso 1 1 calc R
F5 F 0.5815(4) -0.1100(2) 0.29876(19) 0.0711(9) Uani 1 1 d .
C5 C -0.0108(7) 0.1883(3) 0.1993(2) 0.0609(14) Uani 1 1 d .
H5A H -0.0431 0.2352 0.1627 0.073 Uiso 1 1 calc R
H5B H -0.1168 0.1740 0.2096 0.073 Uiso 1 1 calc R
F6 F 0.4442(4) -0.11280(18) 0.37298(14) 0.0671(9) Uani 1 1 d .
C6 C 0.2266(9) 0.0265(4) 0.4100(3) 0.0654(15) Uani 1 1 d .
H6A H 0.3234 -0.0127 0.4391 0.078 Uiso 1 1 calc R
C7 C 0.0665(10) -0.0346(4) 0.3755(4) 0.089(2) Uani 1 1 d .
H7A H 0.0320 -0.0622 0.4124 0.134 Uiso 1 1 calc R
H7B H 0.0967 -0.0811 0.3480 0.134 Uiso 1 1 calc R
H7C H -0.0299 0.0009 0.3446 0.134 Uiso 1 1 calc R
C8 C 0.1888(10) 0.0926(5) 0.4610(3) 0.090(2) Uani 1 1 d .
H8A H 0.1683 0.0597 0.4991 0.135 Uiso 1 1 calc R
H8B H 0.0857 0.1278 0.4355 0.135 Uiso 1 1 calc R
H8C H 0.2884 0.1323 0.4810 0.135 Uiso 1 1 calc R
C9 C 0.5375(7) 0.0966(3) 0.3800(3) 0.0619(14) Uani 1 1 d .
H9A H 0.5910 0.0372 0.3967 0.074 Uiso 1 1 calc R
C10 C 0.6116(8) 0.1284(4) 0.3234(4) 0.0827(19) Uani 1 1 d .
H10A H 0.7376 0.1353 0.3448 0.124 Uiso 1 1 calc R
H10B H 0.5591 0.1855 0.3041 0.124 Uiso 1 1 calc R
H10C H 0.5847 0.0843 0.2854 0.124 Uiso 1 1 calc R
C11 C 0.5992(9) 0.1597(4) 0.4447(3) 0.087(2) Uani 1 1 d .
H11A H 0.7255 0.1664 0.4605 0.131 Uiso 1 1 calc R
H11B H 0.5668 0.1346 0.4830 0.131 Uiso 1 1 calc R
H11C H 0.5442 0.2180 0.4315 0.131 Uiso 1 1 calc R
C12 C -0.1709(7) 0.0331(5) 0.1124(4) 0.089(2) Uani 1 1 d .
H12A H -0.1467 -0.0156 0.0836 0.107 Uiso 1 1 calc R
C13 C -0.2339(9) -0.0137(6) 0.1655(7) 0.157(5) Uani 1 1 d .
H13A H -0.3433 -0.0444 0.1407 0.236 Uiso 1 1 calc R
H13B H -0.2522 0.0302 0.1979 0.236 Uiso 1 1 calc R
H13C H -0.1467 -0.0570 0.1922 0.236 Uiso 1 1 calc R
C14 C -0.3064(10) 0.0983(8) 0.0561(4) 0.134(4) Uani 1 1 d .
H14A H -0.4074 0.0639 0.0272 0.201 Uiso 1 1 calc R
H14B H -0.2499 0.1254 0.0258 0.201 Uiso 1 1 calc R
H14C H -0.3440 0.1450 0.0813 0.201 Uiso 1 1 calc R
C15 C 0.1163(8) 0.1338(4) 0.0863(2) 0.0630(15) Uani 1 1 d .
H15A H 0.0779 0.0905 0.0464 0.076 Uiso 1 1 calc R
C16 C 0.3148(9) 0.1409(4) 0.1096(3) 0.0781(19) Uani 1 1 d .
H16A H 0.3471 0.1590 0.0694 0.117 Uiso 1 1 calc R
H16B H 0.3671 0.0831 0.1270 0.117 Uiso 1 1 calc R
H16C H 0.3567 0.1853 0.1472 0.117 Uiso 1 1 calc R
C17 C 0.0312(16) 0.2255(6) 0.0572(4) 0.165(5) Uani 1 1 d .
H17A H 0.0706 0.2450 0.0192 0.247 Uiso 1 1 calc R
H17B H 0.0651 0.2696 0.0951 0.247 Uiso 1 1 calc R
H17C H -0.0953 0.2192 0.0390 0.247 Uiso 1 1 calc R

loop_
_atom_site_aniso_label
_atom_site_aniso_U_11
_atom_site_aniso_U_22
_atom_site_aniso_U_33
_atom_site_aniso_U_23
_atom_site_aniso_U_13
_atom_site_aniso_U_12
P1 0.0612(7) 0.0251(4) 0.0264(5) 0.0023(4) 0.0103(4) -0.0046(4)
F1 0.0761(19) 0.0612(17) 0.0367(13) -0.0134(12) 0.0131(13) 0.0176(14)
C1 0.043(2) 0.0336(19) 0.046(2) -0.0099(17) 0.0131(18) -0.0012(16)
Pd2 0.02873(14) 0.02314(14) 0.02908(15) 0.00004(10) 0.00892(10) -0.00211(9)
P2 0.0333(5) 0.0380(5) 0.0297(5) -0.0018(4) 0.0078(4) 0.0117(4)
F2 0.0680(19) 0.0515(16) 0.083(2) -0.0286(15) 0.0226(16) -0.0243(14)
C2 0.045(2) 0.0243(18) 0.052(2) 0.0003(16) 0.0054(18) -0.0020(15)
F3 0.0558(16) 0.0477(15) 0.0685(18) -0.0127(13) 0.0258(14) 0.0103(12)
C3 0.143(6) 0.036(2) 0.032(2) -0.0035(19) 0.011(3) 0.022(3)
F4 0.0730(18) 0.0237(11) 0.0635(17) 0.0016(11) 0.0072(14) -0.0029(11)
C4 0.167(8) 0.090(5) 0.110(6) -0.063(5) -0.066(5) 0.091(6)
F5 0.0421(15) 0.0542(17) 0.104(2) 0.0139(17) 0.0090(15) 0.0093(13)
C5 0.082(4) 0.059(3) 0.037(2) 0.003(2) 0.015(2) 0.043(3)
F6 0.100(2) 0.0367(14) 0.0429(15) 0.0092(11) -0.0029(14) 0.0087(14)
C6 0.104(5) 0.061(3) 0.037(2) 0.013(2) 0.032(3) 0.005(3)
C7 0.141(6) 0.072(4) 0.088(5) -0.004(3) 0.082(5) -0.040(4)
C8 0.121(6) 0.118(6) 0.036(3) -0.008(3) 0.034(3) 0.001(5)
C9 0.072(3) 0.032(2) 0.059(3) 0.007(2) -0.007(2) -0.018(2)
C10 0.070(4) 0.076(4) 0.098(5) -0.016(3) 0.023(3) -0.040(3)
C11 0.121(5) 0.054(3) 0.050(3) 0.001(2) -0.016(3) -0.039(3)
C12 0.037(3) 0.079(4) 0.115(6) 0.000(4) -0.019(3) 0.006(3)
C13 0.041(4) 0.132(8) 0.284(15) 0.078(8) 0.039(6) -0.010(4)
C14 0.072(5) 0.244(12) 0.067(4) 0.000(6) 0.002(4) 0.056(6)
C15 0.104(4) 0.054(3) 0.034(2) 0.016(2) 0.028(3) 0.030(3)
C16 0.119(5) 0.069(4) 0.071(4) -0.001(3) 0.064(4) -0.030(3)
C17 0.301(14) 0.133(7) 0.095(6) 0.088(6) 0.111(8) 0.137(9)

loop_
_atom_type_symbol
_atom_type_description
_atom_type_scat_dispersion_real
_atom_type_scat_dispersion_imag
_atom_type_scat_source
C C 0.0033 0.0016 'International Tables Vol C Tables 4.2.6.8 and 6.1.1.4'
H H 0.0000 0.0000 'International Tables Vol C Tables 4.2.6.8 and 6.1.1.4'
F F 0.0171 0.0103 'International Tables Vol C Tables 4.2.6.8 and 6.1.1.4'
P P 0.1023 0.0942 'International Tables Vol C Tables 4.2.6.8 and 6.1.1.4'
Pd Pd -0.9988 1.0072 'International Tables Vol C Tables 4.2.6.8 and 6.1.1.4'

loop_
_geom_angle_atom_site_label_1
_geom_angle_atom_site_label_2
_geom_angle_atom_site_label_3
_geom_angle
C3 P1 C9 105.0(3)
C3 P1 C6 103.4(3)
C9 P1 C6 105.9(3)
C3 P1 Pd2 118.36(15)
C9 P1 Pd2 108.67(19)
C6 P1 Pd2 114.47(18)
F3 C1 F2 103.3(3)
F3 C1 F1 101.9(3)
F2 C1 F1 102.8(3)
F3 C1 Pd2 115.0(3)
F2 C1 Pd2 114.3(3)
F1 C1 Pd2 117.7(3)
C1 Pd2 C2 86.09(17)
C1 Pd2 P1 174.77(12)
C2 Pd2 P1 89.57(12)
C1 Pd2 P2 90.12(12)
C2 Pd2 P2 175.56(11)
P1 Pd2 P2 94.33(4)
C5 P2 C12 103.5(3)
C5 P2 C15 103.7(2)
C12 P2 C15 105.5(3)
C5 P2 Pd2 116.72(15)
C12 P2 Pd2 111.3(2)
C15 P2 Pd2 114.89(17)
F4 C2 F6 101.9(3)
F4 C2 F5 103.8(3)
F6 C2 F5 102.4(3)
F4 C2 Pd2 114.8(3)
F6 C2 Pd2 118.7(3)
F5 C2 Pd2 113.3(3)
C4 C3 P1 122.8(4)
C5 C4 C3 132.1(8)
C4 C5 P2 121.4(4)
C8 C6 C7 110.1(6)
C8 C6 P1 116.1(4)
C7 C6 P1 109.5(4)
C10 C9 C11 109.9(4)
C10 C9 P1 109.7(4)
C11 C9 P1 117.0(5)
C13 C12 C14 117.3(6)
C13 C12 P2 110.2(6)
C14 C12 P2 112.7(6)
C16 C15 C17 109.9(7)
C16 C15 P2 111.7(3)
C17 C15 P2 113.5(5)

loop_
_geom_bond_atom_site_label_1
_geom_bond_atom_site_label_2
_geom_bond_distance
P1 C3 1.827(5)
P1 C9 1.835(5)
P1 C6 1.872(5)
P1 Pd2 2.3424(10)
F1 C1 1.380(5)
C1 F3 1.366(5)
C1 F2 1.366(5)
C1 Pd2 2.070(4)
Pd2 C2 2.090(4)
Pd2 P2 2.3434(10)
P2 C5 1.823(4)
P2 C12 1.850(6)
P2 C15 1.851(5)
C2 F4 1.361(4)
C2 F6 1.366(5)
C2 F5 1.368(5)
C3 C4 1.370(8)
C4 C5 1.365(8)
C6 C8 1.512(8)
C6 C7 1.525(9)
C9 C10 1.521(8)
C9 C11 1.523(7)
C12 C13 1.491(12)
C12 C14 1.584(9)
C15 C16 1.506(8)
C15 C17 1.535(8)

loop_
_geom_torsion_atom_site_label_1
_geom_torsion_atom_site_label_2
_geom_torsion_atom_site_label_3
_geom_torsion_atom_site_label_4
_geom_torsion
F3 C1 Pd2 C2 -42.3(3)
F2 C1 Pd2 C2 77.0(3)
F1 C1 Pd2 C2 -162.4(3)
F3 C1 Pd2 P1 -8.4(16)
F2 C1 Pd2 P1 110.9(13)
F1 C1 Pd2 P1 -128.5(12)
F3 C1 Pd2 P2 140.0(3)
F2 C1 Pd2 P2 -100.7(3)
F1 C1 Pd2 P2 20.0(3)
C3 P1 Pd2 C1 142.4(14)
C9 P1 Pd2 C1 22.9(14)
C6 P1 Pd2 C1 -95.3(14)
C3 P1 Pd2 C2 176.2(3)
C9 P1 Pd2 C2 56.7(2)
C6 P1 Pd2 C2 -61.5(3)
C3 P1 Pd2 P2 -5.9(3)
C9 P1 Pd2 P2 -125.42(16)
C6 P1 Pd2 P2 116.4(2)
C1 Pd2 P2 C5 178.3(3)
C2 Pd2 P2 C5 146.9(17)
P1 Pd2 P2 C5 -4.4(2)
C1 Pd2 P2 C12 59.8(3)
C2 Pd2 P2 C12 28.3(18)
P1 Pd2 P2 C12 -122.9(3)
C1 Pd2 P2 C15 -60.0(2)
C2 Pd2 P2 C15 -91.4(17)
P1 Pd2 P2 C15 117.3(2)
C1 Pd2 C2 F4 -40.1(3)
P1 Pd2 C2 F4 142.8(3)
P2 Pd2 C2 F4 -9(2)
C1 Pd2 C2 F6 -160.9(3)
P1 Pd2 C2 F6 22.0(3)
P2 Pd2 C2 F6 -129.4(16)
C1 Pd2 C2 F5 78.9(3)
P1 Pd2 C2 F5 -98.2(3)
P2 Pd2 C2 F5 110.5(16)
C9 P1 C3 C4 117.3(9)
C6 P1 C3 C4 -131.9(8)
Pd2 P1 C3 C4 -4.1(9)
P1 C3 C4 C5 38.7(16)
C3 C4 C5 P2 -53.9(15)
C12 P2 C5 C4 152.7(8)
C15 P2 C5 C4 -97.4(8)
Pd2 P2 C5 C4 30.0(8)
C3 P1 C6 C8 -26.4(6)
C9 P1 C6 C8 83.7(5)
Pd2 P1 C6 C8 -156.6(4)
C3 P1 C6 C7 99.0(5)
C9 P1 C6 C7 -150.8(5)
Pd2 P1 C6 C7 -31.1(5)
C3 P1 C9 C10 -77.2(4)
C6 P1 C9 C10 173.8(4)
Pd2 P1 C9 C10 50.3(4)
C3 P1 C9 C11 48.8(4)
C6 P1 C9 C11 -60.2(4)
Pd2 P1 C9 C11 176.3(3)
C5 P2 C12 C13 -76.2(6)
C15 P2 C12 C13 175.2(6)
Pd2 P2 C12 C13 50.0(6)
C5 P2 C12 C14 56.9(6)
C15 P2 C12 C14 -51.7(6)
Pd2 P2 C12 C14 -176.9(5)
C5 P2 C15 C16 97.9(4)
C12 P2 C15 C16 -153.6(4)
Pd2 P2 C15 C16 -30.7(5)
C5 P2 C15 C17 -27.1(7)
C12 P2 C15 C17 81.4(7)
Pd2 P2 C15 C17 -155.6(6)
